data_4514162
loop_
_publ_author_name
'Reay, Alan J.'
'Hammarback, L. Anders'
'Bray, Joshua T. W.'
'Sheridan, Thomas'
'Turnbull, David'
'Whitwood, Adrian C.'
'Fairlamb, Ian J. S.'

_publ_section_title
;
 Mild and Regioselective Pd(OAc)2-Catalyzed C--H Arylation of Tryptophans
 by [ArN2]X, Promoted by Tosic Acid
;
_journal_name_full 'ACS Catalysis'
_journal_page_first 5174
_journal_paper_doi 10.1021/acscatal.6b03121
_journal_year 2017
_chemical_absolute_configuration ad
_chemical_formula_moiety 'C23 H26 N2 O3'
_chemical_formula_sum 'C23 H26 N2 O3'
_chemical_formula_weight 378.46
_space_group_crystal_system monoclinic
_space_group_IT_number 4
_space_group_name_Hall 'P 2yb'
_space_group_name_H-M_alt 'P 1 21 1'
_symmetry_space_group_name_Hall 'P 2yb'
_symmetry_space_group_name_H-M 'P 1 21 1'
_atom_sites_solution_hydrogens mixed
_atom_sites_solution_primary direct
_audit_creation_date 2016-12-01
_audit_creation_method
;
Olex2 1.2
(compiled 2016.11.30 svn.r3356 for OlexSys, GUI svn.r5269)
;
_cell_angle_alpha 90
_cell_angle_beta 100.507(3)
_cell_angle_gamma 90
_cell_formula_units_Z 2
_cell_length_a 8.7152(3)
_cell_length_b 13.5902(4)
_cell_length_c 8.7625(3)
_cell_measurement_reflns_used 3894
_cell_measurement_temperature 110.05(10)
_cell_measurement_theta_max 70.7620
_cell_measurement_theta_min 10.2710
_cell_volume 1020.44(6)
_computing_cell_refinement
;
CrysAlisPro, Agilent Technologies,
Version 1.171.37.34 (release 22-05-2014 CrysAlis171 .NET)
(compiled May 22 2014,16:03:01)
;
_computing_data_collection
;
CrysAlisPro, Agilent Technologies,
Version 1.171.37.34 (release 22-05-2014 CrysAlis171 .NET)
(compiled May 22 2014,16:03:01)
;
_computing_data_reduction
;
CrysAlisPro, Agilent Technologies,
Version 1.171.37.34 (release 22-05-2014 CrysAlis171 .NET)
(compiled May 22 2014,16:03:01)
;
_computing_molecular_graphics 'Olex2 (Dolomanov et al., 2009)'
_computing_publication_material 'Olex2 (Dolomanov et al., 2009)'
_computing_structure_refinement 'ShelXL (Sheldrick, 2015)'
_computing_structure_solution 'ShelXS (Sheldrick, 2008)'
_diffrn_ambient_environment N~2~
_diffrn_ambient_temperature 110.05(10)
_diffrn_detector 'CCD plate'
_diffrn_detector_area_resol_mean 16.1450
_diffrn_detector_type Eos
_diffrn_measured_fraction_theta_full 0.9990
_diffrn_measured_fraction_theta_max 0.9990
_diffrn_measurement_details
;
#__ type_ start__ end____ width___ exp.time_
  1 omega   -2.00   25.00   1.0000    1.0000
omega____ theta____ kappa____ phi______ frames
    -        0.0000   57.0000  120.0000 27

#__ type_ start__ end____ width___ exp.time_
  2 omega  -58.00  -31.00   1.0000    1.0000
omega____ theta____ kappa____ phi______ frames
    -        0.0000  -57.0000  -90.0000 27

#__ type_ start__ end____ width___ exp.time_
  3 omega  -29.00   43.00   1.0000    1.0000
omega____ theta____ kappa____ phi______ frames
    -        0.0000   77.0000  -60.0000 72

#__ type_ start__ end____ width___ exp.time_
  4 omega  -22.00   19.00   1.0000    1.0000
omega____ theta____ kappa____ phi______ frames
    -        0.0000  -57.0000  -90.0000 41

#__ type_ start__ end____ width___ exp.time_
  5 omega  -15.00   78.00   1.0000    4.0000
omega____ theta____ kappa____ phi______ frames
    -       54.0000  -19.0000 -120.0000 93

#__ type_ start__ end____ width___ exp.time_
  6 omega   20.00  127.00   1.0000    4.0000
omega____ theta____ kappa____ phi______ frames
    -       54.0000   19.0000  -30.0000 107

#__ type_ start__ end____ width___ exp.time_
  7 omega   -8.00   82.00   1.0000    4.0000
omega____ theta____ kappa____ phi______ frames
    -       54.0000  -77.0000   90.0000 90

#__ type_ start__ end____ width___ exp.time_
  8 omega  -17.00   40.00   1.0000    4.0000
omega____ theta____ kappa____ phi______ frames
    -       54.0000  -37.0000    0.0000 57

#__ type_ start__ end____ width___ exp.time_
  9 omega   25.00   51.00   1.0000    4.0000
omega____ theta____ kappa____ phi______ frames
    -       54.0000 -125.0000  -90.0000 26

#__ type_ start__ end____ width___ exp.time_
 10 omega   69.00   96.00   1.0000    4.0000
omega____ theta____ kappa____ phi______ frames
    -       54.0000 -125.0000  -90.0000 27

#__ type_ start__ end____ width___ exp.time_
 11 omega   38.00  124.00   1.0000    4.0000
omega____ theta____ kappa____ phi______ frames
    -       54.0000   77.0000   30.0000 86

#__ type_ start__ end____ width___ exp.time_
 12 omega   66.00  111.00   1.0000   16.0000
omega____ theta____ kappa____ phi______ frames
    -      108.0000 -111.0000  150.0000 45

#__ type_ start__ end____ width___ exp.time_
 13 omega   72.00  107.00   1.0000   16.0000
omega____ theta____ kappa____ phi______ frames
    -      108.0000 -111.0000   60.0000 35

#__ type_ start__ end____ width___ exp.time_
 14 omega   44.00   94.00   1.0000   16.0000
omega____ theta____ kappa____ phi______ frames
    -      108.0000  -25.0000 -120.0000 50

#__ type_ start__ end____ width___ exp.time_
 15 omega   87.00  119.00   1.0000   16.0000
omega____ theta____ kappa____ phi______ frames
    -      108.0000   50.0000 -120.0000 32

#__ type_ start__ end____ width___ exp.time_
 16 omega   50.00   78.00   1.0000   16.0000
omega____ theta____ kappa____ phi______ frames
    -      108.0000  -50.0000 -120.0000 28

#__ type_ start__ end____ width___ exp.time_
 17 omega  120.00  175.00   1.0000   16.0000
omega____ theta____ kappa____ phi______ frames
    -      108.0000  111.0000 -150.0000 55

#__ type_ start__ end____ width___ exp.time_
 18 omega   35.00   89.00   1.0000   16.0000
omega____ theta____ kappa____ phi______ frames
    -      108.0000  -25.0000  -60.0000 54

#__ type_ start__ end____ width___ exp.time_
 19 omega   45.00   77.00   1.0000   16.0000
omega____ theta____ kappa____ phi______ frames
    -      108.0000  -37.0000 -180.0000 32

#__ type_ start__ end____ width___ exp.time_
 20 omega   89.00  174.00   1.0000   16.0000
omega____ theta____ kappa____ phi______ frames
    -      108.0000   50.0000 -150.0000 85

#__ type_ start__ end____ width___ exp.time_
 21 omega   42.00  103.00   1.0000   16.0000
omega____ theta____ kappa____ phi______ frames
    -      108.0000  -50.0000   60.0000 61

#__ type_ start__ end____ width___ exp.time_
 22 omega  141.00  177.00   1.0000   16.0000
omega____ theta____ kappa____ phi______ frames
    -      108.0000   50.0000   60.0000 36

#__ type_ start__ end____ width___ exp.time_
 23 omega  144.00  174.00   1.0000   16.0000
omega____ theta____ kappa____ phi______ frames
    -      108.0000   63.0000  -90.0000 30

#__ type_ start__ end____ width___ exp.time_
 24 omega   90.00  134.00   1.0000   16.0000
omega____ theta____ kappa____ phi______ frames
    -      108.0000   50.0000   60.0000 44

#__ type_ start__ end____ width___ exp.time_
 25 omega   86.00  115.00   1.0000   16.0000
omega____ theta____ kappa____ phi______ frames
    -      108.0000 -111.0000  -90.0000 29

#__ type_ start__ end____ width___ exp.time_
 26 omega   42.00  127.00   1.0000   16.0000
omega____ theta____ kappa____ phi______ frames
    -      108.0000  -63.0000  -60.0000 85

#__ type_ start__ end____ width___ exp.time_
 27 omega   99.00  177.00   1.0000   16.0000
omega____ theta____ kappa____ phi______ frames
    -      108.0000   37.0000  -90.0000 78

#__ type_ start__ end____ width___ exp.time_
 28 omega  114.00  141.00   1.0000   16.0000
omega____ theta____ kappa____ phi______ frames
    -      108.0000   63.0000  -90.0000 27

#__ type_ start__ end____ width___ exp.time_
 29 omega   36.00  170.00   1.0000   16.0000
omega____ theta____ kappa____ phi______ frames
    -      108.0000   12.0000 -180.0000 134
;
_diffrn_measurement_device 'four-circle diffractometer'
_diffrn_measurement_device_type 'SuperNova, Dual, Cu at zero, Eos'
_diffrn_measurement_method '\w scans'
_diffrn_orient_matrix_UB_11 0.0727338000
_diffrn_orient_matrix_UB_12 -0.0259487000
_diffrn_orient_matrix_UB_13 0.1689623000
_diffrn_orient_matrix_UB_21 0.0635651000
_diffrn_orient_matrix_UB_22 -0.0967750000
_diffrn_orient_matrix_UB_23 -0.0556658000
_diffrn_orient_matrix_UB_31 0.1515490000
_diffrn_orient_matrix_UB_32 0.0530049000
_diffrn_orient_matrix_UB_33 -0.0189676000
_diffrn_radiation_monochromator mirror
_diffrn_radiation_probe x-ray
_diffrn_radiation_type 'Cu K\a'
_diffrn_radiation_wavelength 1.54184
_diffrn_reflns_av_R_equivalents 0.0256
_diffrn_reflns_av_unetI/netI 0.0341
_diffrn_reflns_Laue_measured_fraction_full 0.999
_diffrn_reflns_Laue_measured_fraction_max 0.999
_diffrn_reflns_limit_h_max 10
_diffrn_reflns_limit_h_min -9
_diffrn_reflns_limit_k_max 16
_diffrn_reflns_limit_k_min -16
_diffrn_reflns_limit_l_max 10
_diffrn_reflns_limit_l_min -10
_diffrn_reflns_number 6691
_diffrn_reflns_point_group_measured_fraction_full 0.999
_diffrn_reflns_point_group_measured_fraction_max 0.999
_diffrn_reflns_theta_full 67.058
_diffrn_reflns_theta_max 67.058
_diffrn_reflns_theta_min 5.134
_diffrn_source 'sealed X-ray tube'
_diffrn_source_type 'SuperNova (Cu) X-ray Source'
_exptl_absorpt_coefficient_mu 0.655
_exptl_absorpt_correction_T_max 0.980
_exptl_absorpt_correction_T_min 0.940
_exptl_absorpt_correction_type gaussian
_exptl_absorpt_process_details
;
CrysAlisPro, Agilent Technologies,
Version 1.171.37.34 (release 22-05-2014 CrysAlis171 .NET)
(compiled May 22 2014,16:03:01)
Numerical absorption correction based on gaussian integration over
            a multifaceted crystal model
Empirical absorption correction using spherical harmonics,
 implemented in SCALE3 ABSPACK scaling algorithm.
;
_exptl_crystal_colour 'clear colourless'
_exptl_crystal_colour_lustre clear
_exptl_crystal_colour_primary colourless
_exptl_crystal_density_diffrn 1.232
_exptl_crystal_description needle
_exptl_crystal_F_000 404
_exptl_crystal_size_max 0.2485
_exptl_crystal_size_mid 0.1431
_exptl_crystal_size_min 0.0656
_refine_diff_density_max 0.209
_refine_diff_density_min -0.176
_refine_diff_density_rms 0.039
_refine_ls_abs_structure_details
;
 Flack x determined using 1605 quotients [(I+)-(I-)]/[(I+)+(I-)]
 (Parsons, Flack and Wagner, Acta Cryst. B69 (2013) 249-259).
;
_refine_ls_abs_structure_Flack -0.09(12)
_refine_ls_extinction_method none
_refine_ls_goodness_of_fit_ref 1.033
_refine_ls_hydrogen_treatment mixed
_refine_ls_matrix_type full
_refine_ls_number_parameters 266
_refine_ls_number_reflns 3634
_refine_ls_number_restraints 1
_refine_ls_restrained_S_all 1.033
_refine_ls_R_factor_all 0.0359
_refine_ls_R_factor_gt 0.0342
_refine_ls_shift/su_max 0.000
_refine_ls_shift/su_mean 0.000
_refine_ls_structure_factor_coef Fsqd
_refine_ls_weighting_details 'w=1/[\s^2^(Fo^2^)+(0.0608P)^2^+0.0666P] where P=(Fo^2^+2Fc^2^)/3'
_refine_ls_weighting_scheme calc
_refine_ls_wR_factor_gt 0.0893
_refine_ls_wR_factor_ref 0.0912
_reflns_Friedel_coverage 0.911
_reflns_Friedel_fraction_full 0.999
_reflns_Friedel_fraction_max 0.999
_reflns_number_gt 3483
_reflns_number_total 3634
_reflns_threshold_expression 'I > 2\s(I)'
_cod_data_source_file cs6b03121_si_002.cif
_cod_data_source_block ijsf1488
_cod_database_code 4514162
_chemical_oxdiff_formula 'C23 H26 N2 O3'
_chemical_oxdiff_usercomment 'Alan AJR-5-402'
_shelx_space_group_comment
;
The symmetry employed for this shelxl refinement is uniquely defined
by the following loop, which should always be used as a source of
symmetry information in preference to the above space-group names.
They are only intended as comments.
;
_reflns_odcompleteness_completeness 99.90
_reflns_odcompleteness_iscentric 1
_reflns_odcompleteness_theta 66.97
_olex2_refinement_description
;
1. Fixed Uiso
 At 1.2 times of:
  All C(H) groups, All C(H,H) groups
 At 1.5 times of:
  All C(H,H,H) groups
2.a Ternary CH refined with riding coordinates:
 C10(H10)
2.b Secondary CH2 refined with riding coordinates:
 C9(H9A,H9B)
2.c Aromatic/amide H refined with riding coordinates:
 C2(H2A), C3(H3), C4(H4), C5(H5), C14(H14), C16(H16)
2.d Idealised Me refined as rotating group:
 C18(H18A,H18B,H18C), C19(H19A,H19B,H19C), C20(H20A,H20B,H20C), C21(H21A,H21B,
 H21C), C23(H23A,H23B,H23C)
;
_shelx_shelxl_version_number 2014/7

loop_
_space_group_symop_operation_xyz
'x, y, z'
'-x, y+1/2, -z'

loop_
_atom_site_label
_atom_site_type_symbol
_atom_site_fract_x
_atom_site_fract_y
_atom_site_fract_z
_atom_site_U_iso_or_equiv
_atom_site_adp_type
_atom_site_occupancy
_atom_site_site_symmetry_order
_atom_site_calc_flag
_atom_site_refinement_flags_posn
O1 O 0.8915(2) 0.49378(13) 0.0911(2) 0.0299(4) Uani 1 1 d .
O2 O 0.7414(2) 0.35849(15) 0.0807(2) 0.0330(4) Uani 1 1 d .
O3 O 0.6999(2) 0.48984(12) 0.58359(19) 0.0271(4) Uani 1 1 d .
N1 N 1.1348(2) 0.17033(15) 0.3626(2) 0.0240(4) Uani 1 1 d .
N2 N 0.6949(2) 0.39138(14) 0.3763(2) 0.0220(4) Uani 1 1 d .
C1 C 1.2179(3) 0.22227(16) 0.2714(3) 0.0219(5) Uani 1 1 d .
C2 C 1.3355(3) 0.19165(18) 0.1927(3) 0.0249(5) Uani 1 1 d .
H2A H 1.3677 0.1263 0.1951 0.030 Uiso 1 1 calc R
C3 C 1.4021(3) 0.26178(19) 0.1115(3) 0.0271(5) Uani 1 1 d .
H3 H 1.4808 0.2434 0.0584 0.032 Uiso 1 1 calc R
C4 C 1.3531(3) 0.36059(19) 0.1074(3) 0.0262(5) Uani 1 1 d .
H4 H 1.3994 0.4061 0.0507 0.031 Uiso 1 1 calc R
C5 C 1.2380(3) 0.39120(17) 0.1857(3) 0.0250(5) Uani 1 1 d .
H5 H 1.2065 0.4567 0.1819 0.030 Uiso 1 1 calc R
C6 C 1.1689(3) 0.32194(17) 0.2714(3) 0.0218(5) Uani 1 1 d .
C7 C 1.0556(3) 0.32722(17) 0.3707(3) 0.0212(5) Uani 1 1 d .
C8 C 1.0376(3) 0.23320(16) 0.4238(3) 0.0212(5) Uani 1 1 d .
C9 C 0.9824(3) 0.42113(17) 0.4142(3) 0.0222(4) Uani 1 1 d .
H9A H 1.0516 0.4752 0.4015 0.027 Uiso 1 1 calc R
H9B H 0.9761 0.4177 0.5235 0.027 Uiso 1 1 calc R
C10 C 0.8174(3) 0.44591(16) 0.3217(3) 0.0228(5) Uani 1 1 d .
H10 H 0.7984 0.5162 0.3350 0.027 Uiso 1 1 calc R
C11 C 0.8093(3) 0.42656(18) 0.1515(3) 0.0242(5) Uani 1 1 d .
C12 C 0.9274(3) 0.19697(16) 0.5216(3) 0.0218(5) Uani 1 1 d .
C13 C 0.7910(3) 0.14776(16) 0.4507(3) 0.0231(5) Uani 1 1 d .
C14 C 0.6796(3) 0.12331(16) 0.5389(3) 0.0253(5) Uani 1 1 d .
H14 H 0.5887 0.0916 0.4917 0.030 Uiso 1 1 calc R
C15 C 0.7010(3) 0.14529(17) 0.6964(3) 0.0276(5) Uani 1 1 d .
C16 C 0.8397(3) 0.18912(18) 0.7666(3) 0.0286(5) Uani 1 1 d .
H16 H 0.8566 0.2017 0.8726 0.034 Uiso 1 1 calc R
C17 C 0.9545(3) 0.21486(17) 0.6815(3) 0.0258(5) Uani 1 1 d .
C18 C 0.7647(3) 0.12122(19) 0.2805(3) 0.0276(5) Uani 1 1 d .
H18A H 0.7853 0.1776 0.2213 0.041 Uiso 1 1 calc GR
H18B H 0.6585 0.1006 0.2472 0.041 Uiso 1 1 calc GR
H18C H 0.8336 0.0686 0.2647 0.041 Uiso 1 1 calc GR
C19 C 0.5732(3) 0.1231(2) 0.7869(3) 0.0373(6) Uani 1 1 d .
H19A H 0.4980 0.1754 0.7724 0.056 Uiso 1 1 calc GR
H19B H 0.6175 0.1173 0.8952 0.056 Uiso 1 1 calc GR
H19C H 0.5229 0.0624 0.7507 0.056 Uiso 1 1 calc GR
C20 C 1.1056(3) 0.2592(2) 0.7626(3) 0.0346(6) Uani 1 1 d .
H20A H 1.1915 0.2229 0.7361 0.052 Uiso 1 1 calc GR
H20B H 1.1103 0.2567 0.8729 0.052 Uiso 1 1 calc GR
H20C H 1.1116 0.3265 0.7307 0.052 Uiso 1 1 calc GR
C21 C 0.9065(3) 0.4785(2) -0.0686(3) 0.0372(6) Uani 1 1 d .
H21A H 0.8046 0.4721 -0.1316 0.056 Uiso 1 1 calc GR
H21B H 0.9654 0.4196 -0.0764 0.056 Uiso 1 1 calc GR
H21C H 0.9593 0.5337 -0.1039 0.056 Uiso 1 1 calc GR
C22 C 0.6426(3) 0.41883(16) 0.5040(3) 0.0214(4) Uani 1 1 d .
C23 C 0.5099(3) 0.36184(18) 0.5480(3) 0.0265(5) Uani 1 1 d .
H23A H 0.5353 0.3437 0.6555 0.040 Uiso 1 1 calc GR
H23B H 0.4918 0.3035 0.4854 0.040 Uiso 1 1 calc GR
H23C H 0.4174 0.4018 0.5311 0.040 Uiso 1 1 calc GR
H2 H 0.651(4) 0.347(3) 0.320(4) 0.040(9) Uiso 1 1 d .
H1 H 1.155(4) 0.115(3) 0.394(4) 0.034(8) Uiso 1 1 d .

loop_
_atom_site_aniso_label
_atom_site_aniso_U_11
_atom_site_aniso_U_22
_atom_site_aniso_U_33
_atom_site_aniso_U_23
_atom_site_aniso_U_13
_atom_site_aniso_U_12
O1 0.0335(9) 0.0259(9) 0.0311(9) 0.0054(7) 0.0081(7) 0.0012(7)
O2 0.0336(9) 0.0333(10) 0.0327(9) -0.0059(8) 0.0077(7) -0.0062(8)
O3 0.0313(9) 0.0203(8) 0.0303(8) -0.0047(7) 0.0074(7) -0.0044(7)
N1 0.0230(10) 0.0152(10) 0.0338(11) 0.0002(8) 0.0050(8) 0.0021(7)
N2 0.0207(9) 0.0151(9) 0.0301(10) -0.0023(8) 0.0039(8) -0.0007(7)
C1 0.0177(10) 0.0191(11) 0.0279(11) -0.0022(9) 0.0015(9) -0.0004(8)
C2 0.0209(11) 0.0212(11) 0.0321(12) -0.0037(9) 0.0031(9) 0.0019(9)
C3 0.0225(11) 0.0294(13) 0.0297(12) -0.0072(10) 0.0058(9) -0.0016(9)
C4 0.0236(11) 0.0246(12) 0.0303(11) -0.0013(9) 0.0048(9) -0.0050(9)
C5 0.0233(11) 0.0191(11) 0.0318(11) -0.0009(9) 0.0031(9) -0.0018(8)
C6 0.0165(10) 0.0178(10) 0.0296(11) -0.0027(9) 0.0002(8) -0.0014(8)
C7 0.0167(10) 0.0185(10) 0.0271(10) -0.0020(9) 0.0006(8) -0.0005(8)
C8 0.0180(10) 0.0175(10) 0.0268(11) -0.0025(8) 0.0009(9) 0.0010(8)
C9 0.0214(11) 0.0157(10) 0.0291(11) -0.0026(8) 0.0038(9) -0.0011(8)
C10 0.0229(11) 0.0151(10) 0.0310(12) -0.0002(9) 0.0062(9) 0.0009(8)
C11 0.0183(11) 0.0226(11) 0.0316(11) 0.0018(9) 0.0038(9) 0.0047(9)
C12 0.0210(11) 0.0133(10) 0.0310(12) 0.0015(8) 0.0043(9) 0.0044(8)
C13 0.0233(11) 0.0136(10) 0.0325(12) 0.0017(9) 0.0057(9) 0.0037(9)
C14 0.0246(11) 0.0129(10) 0.0388(13) 0.0015(9) 0.0067(9) 0.0003(8)
C15 0.0315(12) 0.0155(10) 0.0382(13) 0.0040(9) 0.0126(10) 0.0064(9)
C16 0.0391(14) 0.0215(11) 0.0258(11) 0.0023(9) 0.0073(10) 0.0072(10)
C17 0.0277(12) 0.0180(11) 0.0306(12) 0.0000(9) 0.0021(9) 0.0056(9)
C18 0.0238(12) 0.0251(11) 0.0335(12) -0.0031(10) 0.0041(9) -0.0020(9)
C19 0.0406(14) 0.0286(13) 0.0482(15) 0.0035(11) 0.0227(12) 0.0052(11)
C20 0.0352(14) 0.0329(14) 0.0336(13) -0.0041(11) 0.0004(11) 0.0007(11)
C21 0.0405(15) 0.0406(15) 0.0327(13) 0.0095(12) 0.0122(11) 0.0081(12)
C22 0.0212(11) 0.0145(10) 0.0275(11) 0.0013(9) 0.0022(8) 0.0027(9)
C23 0.0258(12) 0.0204(11) 0.0338(12) 0.0016(10) 0.0067(9) -0.0001(10)

loop_
_atom_type_symbol
_atom_type_description
_atom_type_scat_dispersion_real
_atom_type_scat_dispersion_imag
_atom_type_scat_source
C C 0.0181 0.0091 'International Tables Vol C Tables 4.2.6.8 and 6.1.1.4'
H H 0.0000 0.0000 'International Tables Vol C Tables 4.2.6.8 and 6.1.1.4'
N N 0.0311 0.0180 'International Tables Vol C Tables 4.2.6.8 and 6.1.1.4'
O O 0.0492 0.0322 'International Tables Vol C Tables 4.2.6.8 and 6.1.1.4'

loop_
_exptl_crystal_face_index_h
_exptl_crystal_face_index_k
_exptl_crystal_face_index_l
_exptl_crystal_face_perp_dist
_exptl_oxdiff_crystal_face_indexfrac_h
_exptl_oxdiff_crystal_face_indexfrac_k
_exptl_oxdiff_crystal_face_indexfrac_l
_exptl_oxdiff_crystal_face_x
_exptl_oxdiff_crystal_face_y
_exptl_oxdiff_crystal_face_z
0 0 -1 0.0328 -0.0010 -0.0018 -0.9995 -0.1689 0.0558 0.0187
0 0 1 0.0328 0.0010 0.0018 0.9995 0.1689 -0.0558 -0.0187
1 0 0 0.0709 1.0009 0.0013 -0.0015 0.0725 0.0636 0.1518
-1 0 0 0.0709 -1.0009 -0.0013 0.0015 -0.0725 -0.0636 -0.1518
0 -1 0 0.1242 -0.0005 -1.0000 0.0007 0.0260 0.0967 -0.0531
0 1 0 0.1242 0.0005 1.0000 -0.0007 -0.0260 -0.0967 0.0531
-5 0 -3 0.0466 -5.0073 -0.0121 -2.9908 -0.8692 -0.1506 -0.7028
-6 0 2 0.0653 -6.0033 -0.0042 2.0082 -0.0972 -0.4930 -0.9481
5 -3 -2 0.0881 5.0010 -2.9970 -2.0046 0.1028 0.7195 0.6371
-5 3 2 0.0881 -5.0010 2.9970 2.0046 -0.1028 -0.7195 -0.6371

loop_
_geom_angle_atom_site_label_1
_geom_angle_atom_site_label_2
_geom_angle_atom_site_label_3
_geom_angle
C11 O1 C21 116.0(2)
C1 N1 C8 109.61(19)
C1 N1 H1 125(2)
C8 N1 H1 124(2)
C10 N2 H2 117(2)
C22 N2 C10 121.16(19)
C22 N2 H2 121(2)
N1 C1 C2 130.4(2)
N1 C1 C6 107.5(2)
C2 C1 C6 122.1(2)
C1 C2 H2A 121.2
C3 C2 C1 117.6(2)
C3 C2 H2A 121.2
C2 C3 H3 119.4
C2 C3 C4 121.2(2)
C4 C3 H3 119.4
C3 C4 H4 119.3
C5 C4 C3 121.3(2)
C5 C4 H4 119.3
C4 C5 H5 120.5
C4 C5 C6 119.0(2)
C6 C5 H5 120.5
C1 C6 C7 106.8(2)
C5 C6 C1 118.7(2)
C5 C6 C7 134.5(2)
C6 C7 C9 124.5(2)
C8 C7 C6 107.0(2)
C8 C7 C9 128.3(2)
N1 C8 C12 121.8(2)
C7 C8 N1 109.1(2)
C7 C8 C12 129.0(2)
C7 C9 H9A 108.2
C7 C9 H9B 108.2
C7 C9 C10 116.50(18)
H9A C9 H9B 107.3
C10 C9 H9A 108.2
C10 C9 H9B 108.2
N2 C10 C9 112.61(18)
N2 C10 H10 108.0
N2 C10 C11 109.47(19)
C9 C10 H10 108.0
C11 C10 C9 110.55(18)
C11 C10 H10 108.0
O1 C11 C10 110.1(2)
O2 C11 O1 124.8(2)
O2 C11 C10 125.0(2)
C13 C12 C8 119.2(2)
C17 C12 C8 120.8(2)
C17 C12 C13 120.0(2)
C12 C13 C18 120.9(2)
C14 C13 C12 119.3(2)
C14 C13 C18 119.8(2)
C13 C14 H14 119.3
C13 C14 C15 121.3(2)
C15 C14 H14 119.3
C14 C15 C19 120.0(2)
C16 C15 C14 118.7(2)
C16 C15 C19 121.3(2)
C15 C16 H16 119.3
C15 C16 C17 121.5(2)
C17 C16 H16 119.3
C12 C17 C20 121.1(2)
C16 C17 C12 119.0(2)
C16 C17 C20 119.9(2)
C13 C18 H18A 109.5
C13 C18 H18B 109.5
C13 C18 H18C 109.5
H18A C18 H18B 109.5
H18A C18 H18C 109.5
H18B C18 H18C 109.5
C15 C19 H19A 109.5
C15 C19 H19B 109.5
C15 C19 H19C 109.5
H19A C19 H19B 109.5
H19A C19 H19C 109.5
H19B C19 H19C 109.5
C17 C20 H20A 109.5
C17 C20 H20B 109.5
C17 C20 H20C 109.5
H20A C20 H20B 109.5
H20A C20 H20C 109.5
H20B C20 H20C 109.5
O1 C21 H21A 109.5
O1 C21 H21B 109.5
O1 C21 H21C 109.5
H21A C21 H21B 109.5
H21A C21 H21C 109.5
H21B C21 H21C 109.5
O3 C22 N2 121.6(2)
O3 C22 C23 120.5(2)
N2 C22 C23 117.9(2)
C22 C23 H23A 109.5
C22 C23 H23B 109.5
C22 C23 H23C 109.5
H23A C23 H23B 109.5
H23A C23 H23C 109.5
H23B C23 H23C 109.5

loop_
_geom_bond_atom_site_label_1
_geom_bond_atom_site_label_2
_geom_bond_distance
O1 C11 1.329(3)
O1 C21 1.444(3)
O2 C11 1.207(3)
O3 C22 1.241(3)
N1 C1 1.369(3)
N1 C8 1.379(3)
N1 H1 0.80(4)
N2 C10 1.450(3)
N2 C22 1.336(3)
N2 H2 0.83(4)
C1 C2 1.399(3)
C1 C6 1.420(3)
C2 H2A 0.9300
C2 C3 1.379(4)
C3 H3 0.9300
C3 C4 1.407(4)
C4 H4 0.9300
C4 C5 1.379(3)
C5 H5 0.9300
C5 C6 1.406(3)
C6 C7 1.432(3)
C7 C8 1.379(3)
C7 C9 1.507(3)
C8 C12 1.483(3)
C9 H9A 0.9700
C9 H9B 0.9700
C9 C10 1.553(3)
C10 H10 0.9800
C10 C11 1.503(3)
C12 C13 1.407(3)
C12 C17 1.399(3)
C13 C14 1.387(3)
C13 C18 1.511(3)
C14 H14 0.9300
C14 C15 1.391(4)
C15 C16 1.386(4)
C15 C19 1.511(3)
C16 H16 0.9300
C16 C17 1.397(4)
C17 C20 1.504(4)
C18 H18A 0.9600
C18 H18B 0.9600
C18 H18C 0.9600
C19 H19A 0.9600
C19 H19B 0.9600
C19 H19C 0.9600
C20 H20A 0.9600
C20 H20B 0.9600
C20 H20C 0.9600
C21 H21A 0.9600
C21 H21B 0.9600
C21 H21C 0.9600
C22 C23 1.500(3)
C23 H23A 0.9600
C23 H23B 0.9600
C23 H23C 0.9600

loop_
_geom_hbond_atom_site_label_D
_geom_hbond_atom_site_label_H
_geom_hbond_atom_site_label_A
_geom_hbond_distance_DH
_geom_hbond_distance_HA
_geom_hbond_distance_DA
_geom_hbond_angle_DHA
_geom_hbond_site_symmetry_A
N2 H2 O2 0.83(4) 2.37(3) 2.730(3) 107(3) .
N1 H1 O3 0.80(4) 2.11(4) 2.840(3) 151(3) 2_746

loop_
_geom_torsion_atom_site_label_1
_geom_torsion_atom_site_label_2
_geom_torsion_atom_site_label_3
_geom_torsion_atom_site_label_4
_geom_torsion
N1 C1 C2 C3 -178.4(2)
N1 C1 C6 C5 179.7(2)
N1 C1 C6 C7 1.5(2)
N1 C8 C12 C13 -74.9(3)
N1 C8 C12 C17 107.8(3)
N2 C10 C11 O1 163.90(17)
N2 C10 C11 O2 -17.9(3)
C1 N1 C8 C7 0.7(3)
C1 N1 C8 C12 177.0(2)
C1 C2 C3 C4 -0.2(4)
C1 C6 C7 C8 -1.1(3)
C1 C6 C7 C9 174.9(2)
C2 C1 C6 C5 1.9(3)
C2 C1 C6 C7 -176.3(2)
C2 C3 C4 C5 0.7(4)
C3 C4 C5 C6 0.2(4)
C4 C5 C6 C1 -1.4(3)
C4 C5 C6 C7 176.2(2)
C5 C6 C7 C8 -178.9(3)
C5 C6 C7 C9 -2.9(4)
C6 C1 C2 C3 -1.1(3)
C6 C7 C8 N1 0.3(3)
C6 C7 C8 C12 -175.7(2)
C6 C7 C9 C10 99.1(3)
C7 C8 C12 C13 100.6(3)
C7 C8 C12 C17 -76.7(3)
C7 C9 C10 N2 79.6(2)
C7 C9 C10 C11 -43.2(3)
C8 N1 C1 C2 176.2(2)
C8 N1 C1 C6 -1.4(3)
C8 C7 C9 C10 -85.8(3)
C8 C12 C13 C14 -172.99(19)
C8 C12 C13 C18 7.1(3)
C8 C12 C17 C16 173.0(2)
C8 C12 C17 C20 -8.2(3)
C9 C7 C8 N1 -175.5(2)
C9 C7 C8 C12 8.6(4)
C9 C10 C11 O1 -71.5(2)
C9 C10 C11 O2 106.7(3)
C10 N2 C22 O3 -2.4(3)
C10 N2 C22 C23 176.8(2)
C12 C13 C14 C15 -0.9(3)
C13 C12 C17 C16 -4.2(3)
C13 C12 C17 C20 174.6(2)
C13 C14 C15 C16 -2.5(3)
C13 C14 C15 C19 176.4(2)
C14 C15 C16 C17 2.5(4)
C15 C16 C17 C12 0.8(3)
C15 C16 C17 C20 -178.0(2)
C17 C12 C13 C14 4.3(3)
C17 C12 C13 C18 -175.6(2)
C18 C13 C14 C15 179.0(2)
C19 C15 C16 C17 -176.3(2)
C21 O1 C11 O2 -4.1(3)
C21 O1 C11 C10 174.2(2)
C22 N2 C10 C9 79.0(2)
C22 N2 C10 C11 -157.6(2)
